data_1563797
loop_
_publ_author_name
'Alvarez, Natalia'
'Mendes, Luis F.S.'
'Kramer, M. Gabriela'
'Torre, Mar\'ia H.'
'Costa-Filho, Antonio J.'
'Ellena, Javier'
'Facchin, Gianella'

_publ_section_title
;
 Development of copper(II)-diimine-iminodiacetate mixed ligand complexes
 as potential antitumor agents
;
_journal_name_full 'Inorganica Chimica Acta'
_journal_page_first 61
_journal_page_last 70
_journal_paper_doi 10.1016/j.ica.2018.07.052
_journal_volume 483
_journal_year 2018
_chemical_formula_sum 'C18 H21 Cu N3 O6'
_chemical_formula_weight 438.92
_space_group_crystal_system monoclinic
_space_group_IT_number 14
_space_group_name_Hall '-P 2yn'
_space_group_name_H-M_alt 'P 1 21/n 1'
_atom_sites_solution_hydrogens mixed
_atom_sites_solution_primary direct
_atom_sites_solution_secondary difmap
_audit_creation_method SHELXL-2018/1
_cell_angle_alpha 90
_cell_angle_beta 108.544(2)
_cell_angle_gamma 90
_cell_formula_units_Z 4
_cell_length_a 7.1232(3)
_cell_length_b 26.6199(11)
_cell_length_c 10.5627(5)
_cell_measurement_reflns_used 10296
_cell_measurement_temperature 293(2)
_cell_measurement_theta_max 26.37
_cell_measurement_theta_min 2.91
_cell_volume 1898.90(15)
_computing_cell_refinement 'HKL Scalepack (Otwinowski & Minor 1997)'
_computing_data_collection 'Collect (Bruker AXS BV, 1997-2004)'
_computing_data_reduction 'HKL Denzo and Scalepack (Otwinowski & Minor 1997)'
_computing_structure_refinement 'SHELXL-2018/1 (Sheldrick, 2018)'
_diffrn_ambient_temperature 293(2)
_diffrn_detector_area_resol_mean 9
_diffrn_measured_fraction_theta_full 0.987
_diffrn_measured_fraction_theta_max 0.988
_diffrn_measurement_device_type KappaCCD
_diffrn_measurement_method 'CCD rotation images, thick slices'
_diffrn_radiation_monochromator graphite
_diffrn_radiation_type MoK\a
_diffrn_radiation_wavelength 0.71073
_diffrn_reflns_av_R_equivalents 0.0676
_diffrn_reflns_av_unetI/netI 0.0504
_diffrn_reflns_Laue_measured_fraction_full 0.987
_diffrn_reflns_Laue_measured_fraction_max 0.988
_diffrn_reflns_limit_h_max 8
_diffrn_reflns_limit_h_min -7
_diffrn_reflns_limit_k_max 33
_diffrn_reflns_limit_k_min -33
_diffrn_reflns_limit_l_max 13
_diffrn_reflns_limit_l_min -11
_diffrn_reflns_number 20154
_diffrn_reflns_point_group_measured_fraction_full 0.987
_diffrn_reflns_point_group_measured_fraction_max 0.988
_diffrn_reflns_theta_full 25.242
_diffrn_reflns_theta_max 26.421
_diffrn_reflns_theta_min 3.112
_diffrn_source 'Enraf Nonius FR590'
_exptl_absorpt_coefficient_mu 1.191
_exptl_absorpt_correction_T_max 0.837
_exptl_absorpt_correction_T_min 0.736
_exptl_absorpt_correction_type gaussian
_exptl_absorpt_process_details
;
   P. Coppens, L. Leiserowitz, D Rabinovich, Acta Cryst.
   (1965), 18, 1035-1038
;
_exptl_crystal_colour blue
_exptl_crystal_density_diffrn 1.535
_exptl_crystal_density_method 'not measured'
_exptl_crystal_description prism
_exptl_crystal_F_000 908
_exptl_crystal_size_max 0.300
_exptl_crystal_size_mid 0.279
_exptl_crystal_size_min 0.164
_refine_diff_density_max 0.681
_refine_diff_density_min -0.382
_refine_diff_density_rms 0.059
_refine_ls_extinction_coef .
_refine_ls_extinction_method none
_refine_ls_goodness_of_fit_ref 1.129
_refine_ls_hydrogen_treatment mixed
_refine_ls_matrix_type full
_refine_ls_number_parameters 257
_refine_ls_number_reflns 3851
_refine_ls_number_restraints 1
_refine_ls_restrained_S_all 1.129
_refine_ls_R_factor_all 0.0849
_refine_ls_R_factor_gt 0.0568
_refine_ls_shift/su_max 0.000
_refine_ls_shift/su_mean 0.000
_refine_ls_structure_factor_coef Fsqd
_refine_ls_weighting_details 'w=1/[\s^2^(Fo^2^)+(0.0530P)^2^+1.8607P] where P=(Fo^2^+2Fc^2^)/3'
_refine_ls_weighting_scheme calc
_refine_ls_wR_factor_gt 0.1354
_refine_ls_wR_factor_ref 0.1458
_reflns_Friedel_coverage 0.000
_reflns_Friedel_fraction_full .
_reflns_Friedel_fraction_max .
_reflns_number_gt 2822
_reflns_number_total 3851
_reflns_threshold_expression 'I > 2\s(I)'
_cod_data_source_file mmc5.cif
_cod_data_source_block idaneo
_cod_original_sg_symbol_H-M 'P 21/n'
_cod_database_code 1563797
_shelx_shelxl_version_number 2018/1
_shelx_space_group_comment
;
The symmetry employed for this shelxl refinement is uniquely defined
by the following loop, which should always be used as a source of
symmetry information in preference to the above space-group names.
They are only intended as comments.
;

loop_
_space_group_symop_operation_xyz
'x, y, z'
'-x+1/2, y+1/2, -z+1/2'
'-x, -y, -z'
'x-1/2, -y-1/2, z-1/2'

loop_
_atom_site_label
_atom_site_type_symbol
_atom_site_fract_x
_atom_site_fract_y
_atom_site_fract_z
_atom_site_U_iso_or_equiv
_atom_site_adp_type
_atom_site_occupancy
_atom_site_site_symmetry_order
_atom_site_calc_flag
_atom_site_refinement_flags_posn
_atom_site_refinement_flags_adp
_atom_site_refinement_flags_occupancy
_atom_site_disorder_assembly
_atom_site_disorder_group
Cu1 Cu 0.72462(8) 0.14497(2) 0.15419(5) 0.0529(2) Uani 1 1 d . . . . .
N1 N 0.5364(5) 0.08369(11) 0.1424(3) 0.0484(7) Uani 1 1 d . . . . .
N2 N 0.9312(5) 0.08977(11) 0.2713(3) 0.0531(8) Uani 1 1 d . . . . .
C1 C 0.3439(6) 0.08210(15) 0.0767(4) 0.0568(10) Uani 1 1 d . . . . .
C2 C 0.2390(7) 0.03670(17) 0.0637(4) 0.0651(11) Uani 1 1 d . . . . .
H2 H 0.103498 0.036224 0.018850 0.078 Uiso 1 1 calc R U . . .
C3 C 0.3328(7) -0.00631(16) 0.1158(4) 0.0624(11) Uani 1 1 d . . . . .
H3 H 0.261961 -0.036179 0.106510 0.075 Uiso 1 1 calc R U . . .
C4 C 0.5377(7) -0.00594(14) 0.1841(4) 0.0566(10) Uani 1 1 d . . . . .
C5 C 0.6506(8) -0.04948(15) 0.2402(4) 0.0643(12) Uani 1 1 d . . . . .
H5 H 0.586829 -0.080328 0.233457 0.077 Uiso 1 1 calc R U . . .
C6 C 0.8456(8) -0.04696(15) 0.3022(4) 0.0685(13) Uani 1 1 d . . . . .
H6 H 0.915427 -0.076012 0.337207 0.082 Uiso 1 1 calc R U . . .
C7 C 0.9493(7) 0.00031(15) 0.3155(4) 0.0567(10) Uani 1 1 d . . . . .
C8 C 1.1530(7) 0.00571(18) 0.3834(4) 0.0672(12) Uani 1 1 d . . . . .
H8 H 1.229895 -0.022272 0.418943 0.081 Uiso 1 1 calc R U . . .
C9 C 1.2363(7) 0.05200(17) 0.3967(4) 0.0643(11) Uani 1 1 d . . . . .
H9 H 1.370270 0.055792 0.443360 0.077 Uiso 1 1 calc R U . . .
C10 C 1.1224(6) 0.09420(16) 0.3408(4) 0.0581(10) Uani 1 1 d . . . . .
C11 C 0.8443(6) 0.04361(13) 0.2612(4) 0.0505(9) Uani 1 1 d . . . . .
C12 C 0.6348(6) 0.04055(14) 0.1939(4) 0.0512(9) Uani 1 1 d . . . . .
C13 C 0.2457(7) 0.12964(17) 0.0164(5) 0.0713(12) Uani 1 1 d . . . . .
H13A H 0.107506 0.123480 -0.027967 0.107 Uiso 1 1 calc R U . . .
H13B H 0.260161 0.154235 0.085357 0.107 Uiso 1 1 calc R U . . .
H13C H 0.305903 0.141875 -0.046965 0.107 Uiso 1 1 calc R U . . .
C14 C 1.2098(8) 0.14585(17) 0.3596(5) 0.0763(13) Uani 1 1 d . . . . .
H14A H 1.347558 0.143918 0.411027 0.114 Uiso 1 1 calc R U . . .
H14B H 1.196189 0.160423 0.274010 0.114 Uiso 1 1 calc R U . . .
H14C H 1.141730 0.166337 0.405832 0.114 Uiso 1 1 calc R U . . .
O1 O 0.7436(4) 0.12715(10) -0.0216(3) 0.0616(7) Uani 1 1 d . . . . .
O2 O 0.6878(6) 0.15851(12) -0.2243(3) 0.0821(10) Uani 1 1 d . . . . .
O3 O 0.6674(6) 0.25533(12) 0.3892(3) 0.0796(10) Uani 1 1 d . . . . .
O4 O 0.6889(5) 0.17938(10) 0.3090(3) 0.0618(7) Uani 1 1 d . . . . .
C15 C 0.6760(6) 0.22669(16) 0.2992(4) 0.0567(10) Uani 1 1 d . . . . .
C16 C 0.6692(7) 0.24876(15) 0.1660(4) 0.0573(10) Uani 1 1 d . . . . .
H16A H 0.532892 0.255346 0.113060 0.069 Uiso 1 1 calc R U . . .
H16B H 0.740772 0.280350 0.179863 0.069 Uiso 1 1 calc R U . . .
C17 C 0.6884(7) 0.21460(15) -0.0504(4) 0.0582(10) Uani 1 1 d . . . . .
H17A H 0.765195 0.238668 -0.082350 0.070 Uiso 1 1 calc R U . . .
H17B H 0.550866 0.225059 -0.081776 0.070 Uiso 1 1 calc R U . . .
C18 C 0.7081(6) 0.16296(15) -0.1050(4) 0.0530(9) Uani 1 1 d . . . . .
O5 O 0.1547(5) 0.25005(12) 0.1413(3) 0.0764(9) Uani 1 1 d . . . . .
H51 H 0.159468 0.254798 0.055272 0.115 Uiso 1 1 d R U . . .
H52 H 0.159368 0.282498 0.166072 0.115 Uiso 1 1 d R U . . .
O6 O 0.7347(7) 0.11485(14) 0.5388(4) 0.1085(14) Uani 1 1 d . . . . .
H61 H 0.623173 0.111506 0.551216 0.163 Uiso 1 1 d R U . . .
H62 H 0.718121 0.133817 0.471366 0.163 Uiso 1 1 d R U . . .
N3 N 0.7584(7) 0.21367(13) 0.0947(4) 0.0655(10) Uani 1 1 d D . . . .
H31 H 0.890(3) 0.218(2) 0.124(6) 0.12(3) Uiso 1 1 d D . . . .

loop_
_atom_site_aniso_label
_atom_site_aniso_U_11
_atom_site_aniso_U_22
_atom_site_aniso_U_33
_atom_site_aniso_U_23
_atom_site_aniso_U_13
_atom_site_aniso_U_12
Cu1 0.0723(4) 0.0409(3) 0.0503(3) 0.0032(2) 0.0263(2) 0.0012(2)
N1 0.055(2) 0.0445(17) 0.0512(18) 0.0013(14) 0.0241(15) -0.0010(15)
N2 0.067(2) 0.0451(18) 0.0502(19) 0.0014(14) 0.0236(17) 0.0010(16)
C1 0.064(3) 0.056(2) 0.057(2) -0.0036(19) 0.028(2) -0.004(2)
C2 0.067(3) 0.066(3) 0.067(3) -0.009(2) 0.028(2) -0.008(2)
C3 0.074(3) 0.052(2) 0.066(3) -0.008(2) 0.030(2) -0.015(2)
C4 0.082(3) 0.044(2) 0.050(2) -0.0035(17) 0.030(2) -0.004(2)
C5 0.095(4) 0.045(2) 0.058(3) 0.0022(19) 0.030(3) -0.004(2)
C6 0.108(4) 0.044(2) 0.055(3) 0.0039(19) 0.028(3) 0.009(2)
C7 0.078(3) 0.049(2) 0.047(2) 0.0042(17) 0.026(2) 0.007(2)
C8 0.081(3) 0.066(3) 0.054(3) 0.009(2) 0.020(2) 0.021(2)
C9 0.064(3) 0.071(3) 0.055(3) 0.002(2) 0.015(2) 0.007(2)
C10 0.062(3) 0.063(3) 0.048(2) -0.0025(19) 0.017(2) -0.002(2)
C11 0.070(3) 0.042(2) 0.045(2) 0.0005(16) 0.0255(19) 0.0013(19)
C12 0.072(3) 0.043(2) 0.046(2) 0.0011(16) 0.029(2) -0.0010(19)
C13 0.063(3) 0.062(3) 0.087(3) 0.006(2) 0.020(2) 0.008(2)
C14 0.076(3) 0.065(3) 0.081(3) 0.002(2) 0.015(3) -0.010(2)
O1 0.089(2) 0.0471(15) 0.0576(17) -0.0021(13) 0.0362(15) -0.0017(14)
O2 0.134(3) 0.069(2) 0.0505(18) -0.0046(15) 0.0390(19) -0.005(2)
O3 0.129(3) 0.0632(19) 0.0579(19) -0.0067(15) 0.0458(19) 0.0061(19)
O4 0.091(2) 0.0491(16) 0.0548(16) 0.0049(13) 0.0361(15) 0.0055(15)
C15 0.064(3) 0.055(2) 0.054(2) -0.0020(19) 0.023(2) -0.003(2)
C16 0.073(3) 0.046(2) 0.055(2) -0.0005(17) 0.023(2) 0.005(2)
C17 0.075(3) 0.053(2) 0.048(2) 0.0062(18) 0.020(2) 0.004(2)
C18 0.057(2) 0.051(2) 0.051(2) 0.0000(18) 0.0175(19) -0.0029(19)
O5 0.104(3) 0.073(2) 0.0611(19) -0.0068(15) 0.0392(18) -0.0217(18)
O6 0.166(4) 0.085(3) 0.080(2) 0.015(2) 0.046(3) 0.043(3)
N3 0.098(3) 0.051(2) 0.052(2) 0.0024(16) 0.030(2) 0.002(2)

loop_
_atom_type_symbol
_atom_type_description
_atom_type_scat_dispersion_real
_atom_type_scat_dispersion_imag
_atom_type_scat_source
C C 0.0033 0.0016 'International Tables Vol C Tables 4.2.6.8 and 6.1.1.4'
H H 0.0000 0.0000 'International Tables Vol C Tables 4.2.6.8 and 6.1.1.4'
N N 0.0061 0.0033 'International Tables Vol C Tables 4.2.6.8 and 6.1.1.4'
O O 0.0106 0.0060 'International Tables Vol C Tables 4.2.6.8 and 6.1.1.4'
Cu Cu 0.3201 1.2651 'International Tables Vol C Tables 4.2.6.8 and 6.1.1.4'

loop_
_geom_angle_atom_site_label_1
_geom_angle_atom_site_label_2
_geom_angle_atom_site_label_3
_geom_angle
_geom_angle_site_symmetry_1
_geom_angle_site_symmetry_3
O4 Cu1 O1 165.62(11) . .
O4 Cu1 N3 83.92(13) . .
O1 Cu1 N3 82.57(13) . .
O4 Cu1 N1 99.39(12) . .
O1 Cu1 N1 89.48(12) . .
N3 Cu1 N1 147.73(16) . .
O4 Cu1 N2 94.89(12) . .
O1 Cu1 N2 97.90(12) . .
N3 Cu1 N2 132.89(16) . .
N1 Cu1 N2 79.10(12) . .
C1 N1 C12 119.7(3) . .
C1 N1 Cu1 126.4(3) . .
C12 N1 Cu1 113.2(3) . .
C10 N2 C11 118.8(3) . .
C10 N2 Cu1 130.1(3) . .
C11 N2 Cu1 110.9(3) . .
N1 C1 C2 120.5(4) . .
N1 C1 C13 117.7(4) . .
C2 C1 C13 121.8(4) . .
C3 C2 C1 120.7(4) . .
C3 C2 H2 119.7 . .
C1 C2 H2 119.7 . .
C2 C3 C4 120.1(4) . .
C2 C3 H3 120.0 . .
C4 C3 H3 120.0 . .
C12 C4 C3 116.7(4) . .
C12 C4 C5 119.0(4) . .
C3 C4 C5 124.2(4) . .
C6 C5 C4 121.5(4) . .
C6 C5 H5 119.2 . .
C4 C5 H5 119.2 . .
C5 C6 C7 120.8(4) . .
C5 C6 H6 119.6 . .
C7 C6 H6 119.6 . .
C11 C7 C8 117.2(4) . .
C11 C7 C6 119.3(4) . .
C8 C7 C6 123.5(4) . .
C9 C8 C7 119.5(4) . .
C9 C8 H8 120.3 . .
C7 C8 H8 120.3 . .
C8 C9 C10 120.6(4) . .
C8 C9 H9 119.7 . .
C10 C9 H9 119.7 . .
N2 C10 C9 121.0(4) . .
N2 C10 C14 117.7(4) . .
C9 C10 C14 121.3(4) . .
N2 C11 C7 122.8(4) . .
N2 C11 C12 117.6(3) . .
C7 C11 C12 119.6(4) . .
N1 C12 C4 122.2(4) . .
N1 C12 C11 118.1(3) . .
C4 C12 C11 119.7(4) . .
C1 C13 H13A 109.5 . .
C1 C13 H13B 109.5 . .
H13A C13 H13B 109.5 . .
C1 C13 H13C 109.5 . .
H13A C13 H13C 109.5 . .
H13B C13 H13C 109.5 . .
C10 C14 H14A 109.5 . .
C10 C14 H14B 109.5 . .
H14A C14 H14B 109.5 . .
C10 C14 H14C 109.5 . .
H14A C14 H14C 109.5 . .
H14B C14 H14C 109.5 . .
C18 O1 Cu1 114.7(3) . .
C15 O4 Cu1 115.0(2) . .
O3 C15 O4 124.8(4) . .
O3 C15 C16 118.8(4) . .
O4 C15 C16 116.3(3) . .
N3 C16 C15 109.9(3) . .
N3 C16 H16A 109.7 . .
C15 C16 H16A 109.7 . .
N3 C16 H16B 109.7 . .
C15 C16 H16B 109.7 . .
H16A C16 H16B 108.2 . .
N3 C17 C18 110.1(3) . .
N3 C17 H17A 109.6 . .
C18 C17 H17A 109.6 . .
N3 C17 H17B 109.6 . .
C18 C17 H17B 109.6 . .
H17A C17 H17B 108.2 . .
O2 C18 O1 125.0(4) . .
O2 C18 C17 118.9(4) . .
O1 C18 C17 116.1(3) . .
H51 O5 H52 98.3 . .
H61 O6 H62 107.7 . .
C17 N3 C16 118.1(4) . .
C17 N3 Cu1 108.4(3) . .
C16 N3 Cu1 108.1(3) . .
C17 N3 H31 110(4) . .
C16 N3 H31 109(4) . .
Cu1 N3 H31 103(4) . .

loop_
_geom_bond_atom_site_label_1
_geom_bond_atom_site_label_2
_geom_bond_distance
_geom_bond_site_symmetry_2
Cu1 O4 1.961(3) .
Cu1 O1 1.962(3) .
Cu1 N3 1.973(4) .
Cu1 N1 2.090(3) .
Cu1 N2 2.167(3) .
N1 C1 1.327(5) .
N1 C12 1.365(5) .
N2 C10 1.331(5) .
N2 C11 1.365(5) .
C1 C2 1.405(6) .
C1 C13 1.487(6) .
C2 C3 1.351(6) .
C2 H2 0.9300 .
C3 C4 1.408(6) .
C3 H3 0.9300 .
C4 C12 1.405(5) .
C4 C5 1.428(6) .
C5 C6 1.336(7) .
C5 H5 0.9300 .
C6 C7 1.443(6) .
C6 H6 0.9300 .
C7 C11 1.394(5) .
C7 C8 1.406(6) .
C8 C9 1.356(6) .
C8 H8 0.9300 .
C9 C10 1.401(6) .
C9 H9 0.9300 .
C10 C14 1.496(6) .
C11 C12 1.436(6) .
C13 H13A 0.9600 .
C13 H13B 0.9600 .
C13 H13C 0.9600 .
C14 H14A 0.9600 .
C14 H14B 0.9600 .
C14 H14C 0.9600 .
O1 C18 1.268(5) .
O2 C18 1.228(5) .
O3 C15 1.235(5) .
O4 C15 1.265(5) .
C15 C16 1.511(6) .
C16 N3 1.466(5) .
C16 H16A 0.9700 .
C16 H16B 0.9700 .
C17 N3 1.453(5) .
C17 C18 1.515(6) .
C17 H17A 0.9700 .
C17 H17B 0.9700 .
O5 H51 0.9287 .
O5 H52 0.9001 .
O6 H61 0.8499 .
O6 H62 0.8500 .
N3 H31 0.90(2) .

loop_
_geom_hbond_atom_site_label_D
_geom_hbond_atom_site_label_H
_geom_hbond_atom_site_label_A
_geom_hbond_distance_DH
_geom_hbond_distance_HA
_geom_hbond_distance_DA
_geom_hbond_angle_DHA
_geom_hbond_site_symmetry_A
_geom_hbond_publ_flag
C13 H13A O1 0.96 2.62 3.470(5) 148.3 1_455 yes
O5 H51 O3 0.93 1.79 2.696(4) 163.5 4_565 yes
O5 H52 O2 0.90 1.92 2.790(4) 161.0 4_566 yes
O6 H62 O4 0.85 2.06 2.906(5) 177.9 . yes
N3 H31 O5 0.90(2) 2.03(3) 2.874(6) 158(6) 1_655 yes

loop_
_geom_torsion_atom_site_label_1
_geom_torsion_atom_site_label_2
_geom_torsion_atom_site_label_3
_geom_torsion_atom_site_label_4
_geom_torsion
_geom_torsion_site_symmetry_1
_geom_torsion_site_symmetry_2
_geom_torsion_site_symmetry_3
_geom_torsion_site_symmetry_4
C12 N1 C1 C2 2.3(6) . . . .
Cu1 N1 C1 C2 172.4(3) . . . .
C12 N1 C1 C13 -176.9(4) . . . .
Cu1 N1 C1 C13 -6.7(5) . . . .
N1 C1 C2 C3 -1.2(6) . . . .
C13 C1 C2 C3 177.9(4) . . . .
C1 C2 C3 C4 0.1(6) . . . .
C2 C3 C4 C12 -0.1(6) . . . .
C2 C3 C4 C5 -178.7(4) . . . .
C12 C4 C5 C6 0.3(6) . . . .
C3 C4 C5 C6 178.9(4) . . . .
C4 C5 C6 C7 0.5(7) . . . .
C5 C6 C7 C11 -0.9(6) . . . .
C5 C6 C7 C8 177.8(4) . . . .
C11 C7 C8 C9 2.0(6) . . . .
C6 C7 C8 C9 -176.8(4) . . . .
C7 C8 C9 C10 -1.5(6) . . . .
C11 N2 C10 C9 3.5(6) . . . .
Cu1 N2 C10 C9 -172.0(3) . . . .
C11 N2 C10 C14 -175.1(4) . . . .
Cu1 N2 C10 C14 9.3(6) . . . .
C8 C9 C10 N2 -1.3(6) . . . .
C8 C9 C10 C14 177.3(4) . . . .
C10 N2 C11 C7 -3.0(5) . . . .
Cu1 N2 C11 C7 173.3(3) . . . .
C10 N2 C11 C12 175.6(3) . . . .
Cu1 N2 C11 C12 -8.1(4) . . . .
C8 C7 C11 N2 0.2(6) . . . .
C6 C7 C11 N2 179.0(3) . . . .
C8 C7 C11 C12 -178.3(3) . . . .
C6 C7 C11 C12 0.5(6) . . . .
C1 N1 C12 C4 -2.3(5) . . . .
Cu1 N1 C12 C4 -173.7(3) . . . .
C1 N1 C12 C11 178.3(3) . . . .
Cu1 N1 C12 C11 6.9(4) . . . .
C3 C4 C12 N1 1.2(5) . . . .
C5 C4 C12 N1 179.9(3) . . . .
C3 C4 C12 C11 -179.4(3) . . . .
C5 C4 C12 C11 -0.7(5) . . . .
N2 C11 C12 N1 1.1(5) . . . .
C7 C11 C12 N1 179.7(3) . . . .
N2 C11 C12 C4 -178.3(3) . . . .
C7 C11 C12 C4 0.3(5) . . . .
Cu1 O4 C15 O3 -174.6(4) . . . .
Cu1 O4 C15 C16 6.0(5) . . . .
O3 C15 C16 N3 157.4(4) . . . .
O4 C15 C16 N3 -23.1(6) . . . .
Cu1 O1 C18 O2 -170.5(4) . . . .
Cu1 O1 C18 C17 9.0(5) . . . .
N3 C17 C18 O2 -167.8(4) . . . .
N3 C17 C18 O1 12.7(5) . . . .
C18 C17 N3 C16 -150.4(4) . . . .
C18 C17 N3 Cu1 -27.1(4) . . . .
C15 C16 N3 C17 151.2(4) . . . .
C15 C16 N3 Cu1 27.8(4) . . . .
